data_2206304
loop_
_publ_author_name
'Zhang, Li-Ping'
'Zhu, Long-Guan'

_publ_section_title
;<i>catena</i>-Poly[[[tetraaquacopper(II)]-\m-4,4'-bipyridine-\k^2^<i>N</i>:<i>N</i>']
 4-sulfonatobenzoate]
;
_journal_issue 7
_journal_name_full 'Acta Crystallographica Section E'
_journal_page_first m1264
_journal_page_last m1265
_journal_paper_doi 10.1107/S1600536805017125
_journal_volume 61
_journal_year 2005
_chemical_formula_iupac '[Cu (C10 H8 N2) (H2 O)4] (C7 H4 O5 S)'
_chemical_formula_moiety 'C10 H16 Cu N2 O4 , C7 H4 O5 S'
_chemical_formula_sum 'C17 H20 Cu N2 O9 S'
_chemical_formula_weight 491.95
_chemical_name_systematic
;
catena-Poly[[[tetraaquacopper(II)]-\m-4,4'-bipyridine-\k^2^N:N']
4-sulfonatobenzoate]
;
_space_group_IT_number 2
_symmetry_cell_setting triclinic
_symmetry_space_group_name_Hall '-P 1'
_symmetry_space_group_name_H-M 'P -1'
_atom_sites_solution_hydrogens geom
_atom_sites_solution_primary direct
_atom_sites_solution_secondary difmap
_audit_creation_method SHELXL97
_cell_angle_alpha 68.0030(10)
_cell_angle_beta 85.6420(10)
_cell_angle_gamma 78.6510(10)
_cell_formula_units_Z 2
_cell_length_a 7.6210(4)
_cell_length_b 10.4049(6)
_cell_length_c 13.1550(8)
_cell_measurement_reflns_used 4069
_cell_measurement_temperature 295(2)
_cell_measurement_theta_max 28.2
_cell_measurement_theta_min 2.7
_cell_volume 948.28(9)
_computing_cell_refinement 'SAINT (Bruker, 2002)'
_computing_data_collection 'SMART (Bruker, 2002)'
_computing_data_reduction SAINT
_computing_molecular_graphics 'ORTEP-3 for Windows (Farrugia, 1997)'
_computing_publication_material 'WinGX (Farrugia, 1999)'
_computing_structure_refinement 'SHELXL97 (Sheldrick, 1997)'
_computing_structure_solution 'SHELXS97 (Sheldrick, 1997)'
_diffrn_ambient_temperature 295(2)
_diffrn_measured_fraction_theta_full 0.988
_diffrn_measured_fraction_theta_max 0.988
_diffrn_measurement_device_type 'Bruker APEX area-detector'
_diffrn_measurement_method '\f and \w'
_diffrn_radiation_monochromator graphite
_diffrn_radiation_source 'fine-focus sealed tube'
_diffrn_radiation_type MoK\a
_diffrn_radiation_wavelength 0.71073
_diffrn_reflns_av_R_equivalents 0.017
_diffrn_reflns_av_sigmaI/netI 0.027
_diffrn_reflns_limit_h_max 9
_diffrn_reflns_limit_h_min -9
_diffrn_reflns_limit_k_max 12
_diffrn_reflns_limit_k_min -12
_diffrn_reflns_limit_l_max 15
_diffrn_reflns_limit_l_min -15
_diffrn_reflns_number 7042
_diffrn_reflns_theta_full 25.5
_diffrn_reflns_theta_max 25.5
_diffrn_reflns_theta_min 1.7
_diffrn_standards_decay_% 0
_diffrn_standards_number 0
_exptl_absorpt_coefficient_mu 1.319
_exptl_absorpt_correction_T_max 0.879
_exptl_absorpt_correction_T_min 0.685
_exptl_absorpt_correction_type multi-scan
_exptl_absorpt_process_details '(SADABS; Bruker, 2002)'
_exptl_crystal_colour blue
_exptl_crystal_density_diffrn 1.723
_exptl_crystal_density_method 'not measured'
_exptl_crystal_description block
_exptl_crystal_F_000 506
_exptl_crystal_size_max 0.31
_exptl_crystal_size_mid 0.18
_exptl_crystal_size_min 0.10
_refine_diff_density_max 0.32
_refine_diff_density_min -0.35
_refine_ls_extinction_method none
_refine_ls_goodness_of_fit_ref 1.05
_refine_ls_hydrogen_treatment mixed
_refine_ls_matrix_type full
_refine_ls_number_parameters 295
_refine_ls_number_reflns 3479
_refine_ls_number_restraints 8
_refine_ls_restrained_S_all 1.05
_refine_ls_R_factor_all 0.034
_refine_ls_R_factor_gt 0.031
_refine_ls_shift/su_max 0.001
_refine_ls_shift/su_mean 0.000
_refine_ls_structure_factor_coef Fsqd
_refine_ls_weighting_details 'calc w = 1/[\s^2^(Fo^2^)+(0.0464P)^2^+0.4714P] where P = (Fo^2^+2Fc^2^)/3'
_refine_ls_weighting_scheme calc
_refine_ls_wR_factor_gt 0.081
_refine_ls_wR_factor_ref 0.083
_reflns_number_gt 3249
_reflns_number_total 3479
_reflns_threshold_expression I>2\s(I)
_cod_data_source_file tk6226.cif
_cod_data_source_block I
_cod_depositor_comments
;
The following automatic conversions were performed:
'_symmetry_cell_setting' value 'Triclinic' changed to 'triclinic'
according to '/home/saulius/struct/CIF-dictionaries/cif_core.dic'
dictionary named 'cif_core.dic' version 2.4.1 from 2010-06-29.

Automatic conversion script
Id: cif_fix_enum 1527 2010-12-29 10:47:43Z saulius 

The following automatic conversions were performed:

'_symmetry_cell_setting' value 'Triclinic' changed to 'triclinic'
according to /home/saulius/struct/CIF-dictionaries/cif_core.dic
dictionary named 'cif_core.dic' version 2.4.1 from 2010-06-29.

Automatic conversion script
Id: cif_fix_values 1715 2011-07-08 13:25:40Z adriana 
;
_cod_database_code 2206304
_cod_database_fobs_code 2206304

loop_
_symmetry_equiv_pos_as_xyz
'x, y, z'
'-x, -y, -z'

loop_
_atom_site_label
_atom_site_fract_x
_atom_site_fract_y
_atom_site_fract_z
_atom_site_U_iso_or_equiv
_atom_site_adp_type
_atom_site_calc_flag
_atom_site_refinement_flags
_atom_site_occupancy
_atom_site_type_symbol
Cu1 0.76994(3) 0.77409(3) 0.72318(2) 0.02295(10) Uani d . 1 Cu
S1 0.58731(8) 0.58494(6) 0.13375(5) 0.02718(14) Uani d . 1 S
N1 0.6878(2) 0.69287(19) 0.62238(15) 0.0236(4) Uani d . 1 N
N2 0.8478(2) 0.84690(19) 0.83112(15) 0.0239(4) Uani d . 1 N
O1 0.7444(2) 0.96274(16) 0.60200(13) 0.0277(3) Uani d D 1 O
O2 0.4596(2) 0.8269(2) 0.78229(17) 0.0399(4) Uani d D 1 O
O3 0.7890(2) 0.58623(17) 0.84677(14) 0.0319(4) Uani d D 1 O
O4 1.0681(2) 0.7348(2) 0.65960(15) 0.0368(4) Uani d D 1 O
O5 1.0813(2) 0.86271(18) 0.37104(16) 0.0403(4) Uani d . 1 O
O6 0.8142(2) 0.99364(18) 0.38042(14) 0.0357(4) Uani d . 1 O
O7 0.6628(2) 0.43680(18) 0.18504(17) 0.0460(5) Uani d . 1 O
O8 0.6368(4) 0.6452(3) 0.02050(16) 0.0697(7) Uani d . 1 O
O9 0.3953(2) 0.6121(2) 0.15093(19) 0.0485(5) Uani d . 1 O
C1 0.5223(3) 0.7370(2) 0.58109(19) 0.0286(5) Uani d . 1 C
H1 0.4559 0.8200 0.5853 0.034 Uiso calc R 1 H
C2 0.4455(3) 0.6652(2) 0.53262(19) 0.0279(5) Uani d . 1 C
H2 0.3294 0.6997 0.5056 0.034 Uiso calc R 1 H
C3 0.5403(3) 0.5416(2) 0.52382(17) 0.0223(4) Uani d . 1 C
C4 0.7162(3) 0.4999(3) 0.5620(2) 0.0325(5) Uani d . 1 C
H4 0.7876 0.4199 0.5554 0.039 Uiso calc R 1 H
C5 0.7836(3) 0.5774(3) 0.6093(2) 0.0323(5) Uani d . 1 C
H5 0.9016 0.5482 0.6335 0.039 Uiso calc R 1 H
C6 0.7429(3) 0.9493(3) 0.8567(2) 0.0385(6) Uani d . 1 C
H6 0.6273 0.9807 0.8286 0.046 Uiso calc R 1 H
C7 0.7960(3) 1.0106(3) 0.9222(2) 0.0392(6) Uani d . 1 C
H7 0.7173 1.0821 0.9369 0.047 Uiso calc R 1 H
C8 0.9677(3) 0.9662(2) 0.96678(17) 0.0249(5) Uani d . 1 C
C9 1.0730(3) 0.8545(3) 0.9441(2) 0.0342(6) Uani d . 1 C
H9 1.1869 0.8175 0.9742 0.041 Uiso calc R 1 H
C10 1.0098(3) 0.7985(3) 0.8777(2) 0.0326(5) Uani d . 1 C
H10 1.0829 0.7236 0.8645 0.039 Uiso calc R 1 H
C11 0.9161(3) 0.8972(2) 0.35564(18) 0.0276(5) Uani d . 1 C
C12 0.8321(3) 0.8185(2) 0.30192(18) 0.0248(5) Uani d . 1 C
C13 0.6482(3) 0.8250(2) 0.30432(18) 0.0273(5) Uani d . 1 C
H13 0.5752 0.8790 0.3391 0.033 Uiso calc R 1 H
C14 0.5724(3) 0.7521(2) 0.25545(18) 0.0267(5) Uani d . 1 C
H14 0.4493 0.7553 0.2588 0.032 Uiso calc R 1 H
C15 0.6805(3) 0.6743(2) 0.20165(18) 0.0240(4) Uani d . 1 C
C16 0.8653(3) 0.6675(2) 0.1975(2) 0.0298(5) Uani d . 1 C
H16 0.9377 0.6158 0.1608 0.036 Uiso calc R 1 H
C17 0.9393(3) 0.7382(2) 0.2484(2) 0.0296(5) Uani d . 1 C
H17 1.0628 0.7324 0.2470 0.036 Uiso calc R 1 H
H1A 0.804(3) 1.017(3) 0.612(2) 0.050 Uiso d D 1 H
H1B 0.766(4) 0.963(3) 0.5384(12) 0.050 Uiso d D 1 H
H2A 0.380(3) 0.881(3) 0.737(2) 0.050 Uiso d D 1 H
H2B 0.427(4) 0.7478(17) 0.808(2) 0.050 Uiso d D 1 H
H3A 0.737(4) 0.524(2) 0.844(3) 0.050 Uiso d D 1 H
H3B 0.755(4) 0.598(3) 0.9056(15) 0.050 Uiso d D 1 H
H4A 1.143(3) 0.679(3) 0.7075(19) 0.050 Uiso d D 1 H
H4B 1.101(4) 0.8136(18) 0.637(2) 0.050 Uiso d D 1 H

loop_
_atom_site_aniso_label
_atom_site_aniso_U_11
_atom_site_aniso_U_22
_atom_site_aniso_U_33
_atom_site_aniso_U_12
_atom_site_aniso_U_13
_atom_site_aniso_U_23
Cu1 0.02966(17) 0.02265(16) 0.02328(16) -0.00792(11) -0.00562(11) -0.01345(12)
S1 0.0352(3) 0.0252(3) 0.0267(3) -0.0100(2) -0.0032(2) -0.0130(2)
N1 0.0258(9) 0.0243(9) 0.0258(9) -0.0061(7) -0.0052(7) -0.0130(8)
N2 0.0280(9) 0.0246(9) 0.0245(9) -0.0069(7) -0.0050(7) -0.0131(8)
O1 0.0372(9) 0.0240(8) 0.0276(8) -0.0103(7) -0.0054(7) -0.0125(7)
O2 0.0364(10) 0.0392(11) 0.0500(12) -0.0096(8) -0.0032(8) -0.0212(9)
O3 0.0420(10) 0.0284(9) 0.0318(9) -0.0147(7) -0.0039(7) -0.0138(7)
O4 0.0310(9) 0.0446(11) 0.0384(10) -0.0082(8) -0.0011(7) -0.0185(9)
O5 0.0365(10) 0.0327(9) 0.0606(12) -0.0056(7) -0.0176(8) -0.0244(9)
O6 0.0433(10) 0.0317(9) 0.0404(10) -0.0067(7) -0.0050(8) -0.0217(8)
O7 0.0487(11) 0.0272(9) 0.0686(13) -0.0021(8) -0.0217(9) -0.0233(9)
O8 0.125(2) 0.0763(16) 0.0298(11) -0.0606(15) 0.0140(12) -0.0254(11)
O9 0.0348(10) 0.0463(11) 0.0820(15) -0.0058(8) -0.0133(9) -0.0417(11)
C1 0.0308(12) 0.0277(12) 0.0344(12) -0.0024(9) -0.0052(9) -0.0198(10)
C2 0.0245(11) 0.0309(12) 0.0359(13) -0.0017(9) -0.0081(9) -0.0208(10)
C3 0.0268(11) 0.0242(11) 0.0200(10) -0.0083(9) -0.0014(8) -0.0108(9)
C4 0.0283(12) 0.0302(12) 0.0484(15) 0.0028(9) -0.0133(10) -0.0267(11)
C5 0.0293(12) 0.0335(13) 0.0428(14) -0.0007(10) -0.0127(10) -0.0240(11)
C6 0.0354(13) 0.0379(14) 0.0532(16) 0.0051(11) -0.0214(12) -0.0310(13)
C7 0.0347(13) 0.0393(14) 0.0562(16) 0.0083(11) -0.0197(12) -0.0357(13)
C8 0.0305(11) 0.0262(11) 0.0228(11) -0.0079(9) -0.0044(9) -0.0123(9)
C9 0.0261(12) 0.0443(14) 0.0435(14) 0.0007(10) -0.0104(10) -0.0305(12)
C10 0.0310(12) 0.0382(13) 0.0395(14) -0.0013(10) -0.0061(10) -0.0281(11)
C11 0.0388(13) 0.0213(11) 0.0250(11) -0.0081(9) -0.0073(9) -0.0086(9)
C12 0.0302(11) 0.0202(10) 0.0249(11) -0.0069(9) -0.0049(9) -0.0074(9)
C13 0.0330(12) 0.0261(11) 0.0268(11) -0.0078(9) 0.0025(9) -0.0137(9)
C14 0.0251(11) 0.0289(12) 0.0295(12) -0.0081(9) -0.0004(9) -0.0130(10)
C15 0.0296(11) 0.0214(11) 0.0240(11) -0.0087(9) -0.0030(9) -0.0090(9)
C16 0.0305(12) 0.0293(12) 0.0357(13) -0.0042(9) 0.0003(10) -0.0194(10)
C17 0.0232(11) 0.0295(12) 0.0393(13) -0.0055(9) -0.0032(9) -0.0154(10)

loop_
_atom_type_symbol
_atom_type_description
_atom_type_scat_dispersion_real
_atom_type_scat_dispersion_imag
_atom_type_scat_source
C C 0.0033 0.0016 'International Tables Vol C Tables 4.2.6.8 and 6.1.1.4'
H H 0.0000 0.0000 'International Tables Vol C Tables 4.2.6.8 and 6.1.1.4'
N N 0.0061 0.0033 'International Tables Vol C Tables 4.2.6.8 and 6.1.1.4'
O O 0.0106 0.0060 'International Tables Vol C Tables 4.2.6.8 and 6.1.1.4'
Cu Cu 0.3201 1.2651 'International Tables Vol C Tables 4.2.6.8 and 6.1.1.4'
S S 0.1246 0.1234 'International Tables Vol C Tables 4.2.6.8 and 6.1.1.4'

loop_
_geom_angle_atom_site_label_1
_geom_angle_atom_site_label_2
_geom_angle_atom_site_label_3
_geom_angle_site_symmetry_3
_geom_angle
_geom_angle_publ_flag
O1 Cu1 O2 . 91.35(7) y
O1 Cu1 O3 . 178.38(7) y
O1 Cu1 O4 . 85.79(7) y
O1 Cu1 N1 . 90.11(7) y
O1 Cu1 N2 . 92.76(7) y
O2 Cu1 O3 . 87.06(7) y
O2 Cu1 O4 . 177.13(6) y
O2 Cu1 N1 . 90.10(7) y
O2 Cu1 N2 . 88.58(7) y
O3 Cu1 O4 . 95.80(7) y
O3 Cu1 N1 . 90.20(7) y
O3 Cu1 N2 . 86.90(7) y
O4 Cu1 N1 . 90.19(7) y
O4 Cu1 N2 . 91.27(7) y
N1 Cu1 N2 . 176.87(7) y
O8 S1 O7 . 113.42(14) ?
O8 S1 O9 . 112.67(14) ?
O7 S1 O9 . 111.60(12) ?
O8 S1 C15 . 105.64(11) ?
O7 S1 C15 . 106.71(10) ?
O9 S1 C15 . 106.16(10) ?
C1 N1 C5 . 117.01(18) ?
C1 N1 Cu1 . 120.72(14) ?
C5 N1 Cu1 . 121.29(14) ?
C6 N2 C10 . 116.72(19) ?
C6 N2 Cu1 . 121.61(15) ?
C10 N2 Cu1 . 121.63(15) ?
Cu1 O1 H1A . 113(2) ?
Cu1 O1 H1B . 116(2) ?
H1A O1 H1B . 108(3) ?
H2A O2 H2B . 106(3) ?
Cu1 O3 H3A . 121(2) ?
Cu1 O3 H3B . 110(2) ?
H3A O3 H3B . 106(3) ?
Cu1 O4 H4A . 115(2) ?
Cu1 O4 H4B . 106(2) ?
H4A O4 H4B . 106(3) ?
N1 C1 C2 . 123.0(2) ?
N1 C1 H1 . 118.5 ?
C2 C1 H1 . 118.5 ?
C1 C2 C3 . 120.3(2) ?
C1 C2 H2 . 119.8 ?
C3 C2 H2 . 119.8 ?
C2 C3 C4 . 116.41(19) ?
C2 C3 C3 2_666 121.8(2) ?
C4 C3 C3 2_666 121.7(2) ?
C5 C4 C3 . 119.8(2) ?
C5 C4 H4 . 120.1 ?
C3 C4 H4 . 120.1 ?
N1 C5 C4 . 123.3(2) ?
N1 C5 H5 . 118.4 ?
C4 C5 H5 . 118.4 ?
N2 C6 C7 . 123.6(2) ?
N2 C6 H6 . 118.2 ?
C7 C6 H6 . 118.2 ?
C6 C7 C8 . 120.2(2) ?
C6 C7 H7 . 119.9 ?
C8 C7 H7 . 119.9 ?
C9 C8 C7 . 115.7(2) ?
C9 C8 C8 2_777 122.5(2) ?
C7 C8 C8 2_777 121.8(2) ?
C10 C9 C8 . 120.5(2) ?
C10 C9 H9 . 119.7 ?
C8 C9 H9 . 119.7 ?
N2 C10 C9 . 123.1(2) ?
N2 C10 H10 . 118.5 ?
C9 C10 H10 . 118.5 ?
O5 C11 O6 . 125.2(2) ?
O5 C11 C12 . 117.0(2) ?
O6 C11 C12 . 117.8(2) ?
C13 C12 C17 . 118.8(2) ?
C13 C12 C11 . 121.0(2) ?
C17 C12 C11 . 120.1(2) ?
C14 C13 C12 . 120.7(2) ?
C14 C13 H13 . 119.7 ?
C12 C13 H13 . 119.7 ?
C15 C14 C13 . 119.7(2) ?
C15 C14 H14 . 120.2 ?
C13 C14 H14 . 120.2 ?
C14 C15 C16 . 120.4(2) ?
C14 C15 S1 . 120.96(17) ?
C16 C15 S1 . 118.58(17) ?
C17 C16 C15 . 119.3(2) ?
C17 C16 H16 . 120.4 ?
C15 C16 H16 . 120.4 ?
C16 C17 C12 . 121.0(2) ?
C16 C17 H17 . 119.5 ?
C12 C17 H17 . 119.5 ?

loop_
_geom_bond_atom_site_label_1
_geom_bond_atom_site_label_2
_geom_bond_site_symmetry_2
_geom_bond_distance
_geom_bond_publ_flag
Cu1 O1 . 1.9961(16) yes
Cu1 O2 . 2.4556(19) yes
Cu1 O3 . 2.0072(17) yes
Cu1 O4 . 2.3733(17) yes
Cu1 N1 . 2.0093(17) yes
Cu1 N2 . 2.0131(17) yes
S1 O8 . 1.436(2) ?
S1 O7 . 1.4467(18) ?
S1 O9 . 1.4512(19) ?
S1 C15 . 1.774(2) ?
N1 C1 . 1.337(3) ?
N1 C5 . 1.340(3) ?
N2 C6 . 1.334(3) ?
N2 C10 . 1.339(3) ?
O1 H1A . 0.84(3) ?
O1 H1B . 0.840(10) ?
O2 H2A . 0.84(3) ?
O2 H2B . 0.844(10) ?
O3 H3A . 0.84(3) ?
O3 H3B . 0.842(10) ?
O4 H4A . 0.84(3) ?
O4 H4B . 0.845(10) ?
O5 C11 . 1.250(3) ?
O6 C11 . 1.271(3) ?
C1 C2 . 1.376(3) ?
C1 H1 . 0.9300 ?
C2 C3 . 1.387(3) ?
C2 H2 . 0.9300 ?
C3 C4 . 1.395(3) ?
C3 C3 2_666 1.481(4) ?
C4 C5 . 1.375(3) ?
C4 H4 . 0.9300 ?
C5 H5 . 0.9300 ?
C6 C7 . 1.371(3) ?
C6 H6 . 0.9300 ?
C7 C8 . 1.395(3) ?
C7 H7 . 0.9300 ?
C8 C9 . 1.393(3) ?
C8 C8 2_777 1.471(4) ?
C9 C10 . 1.375(3) ?
C9 H9 . 0.9300 ?
C10 H10 . 0.9300 ?
C11 C12 . 1.513(3) ?
C12 C13 . 1.388(3) ?
C12 C17 . 1.395(3) ?
C13 C14 . 1.385(3) ?
C13 H13 . 0.9300 ?
C14 C15 . 1.383(3) ?
C14 H14 . 0.9300 ?
C15 C16 . 1.394(3) ?
C16 C17 . 1.377(3) ?
C16 H16 . 0.9300 ?
C17 H17 . 0.9300 ?

loop_
_geom_hbond_atom_site_label_D
_geom_hbond_atom_site_label_H
_geom_hbond_atom_site_label_A
_geom_hbond_site_symmetry_A
_geom_hbond_distance_DH
_geom_hbond_distance_HA
_geom_hbond_distance_DA
_geom_hbond_angle_DHA
_geom_hbond_publ_flag
O1 H1A O5 2_776 0.84(3) 1.75(3) 2.587(2) 177(3) yes
O3 H3B O8 1_556 0.842(10) 1.874(12) 2.704(3) 168(3) yes
O2 H2B O7 2_666 0.844(10) 2.133(14) 2.941(3) 160(3) yes

loop_
_geom_torsion_atom_site_label_1
_geom_torsion_atom_site_label_2
_geom_torsion_atom_site_label_3
_geom_torsion_atom_site_label_4
_geom_torsion_site_symmetry_1
_geom_torsion_site_symmetry_4
_geom_torsion
O1 Cu1 N1 C1 . . -64.23(18)
O3 Cu1 N1 C1 . . 114.18(18)
O4 Cu1 N1 C1 . . -150.02(18)
O1 Cu1 N1 C5 . . 127.47(19)
O3 Cu1 N1 C5 . . -54.12(19)
O4 Cu1 N1 C5 . . 41.68(19)
O1 Cu1 N2 C6 . . 60.1(2)
O3 Cu1 N2 C6 . . -118.3(2)
O4 Cu1 N2 C6 . . 145.9(2)
O1 Cu1 N2 C10 . . -117.50(19)
O3 Cu1 N2 C10 . . 64.09(19)
O4 Cu1 N2 C10 . . -31.65(19)
C5 N1 C1 C2 . . 3.8(3)
Cu1 N1 C1 C2 . . -165.02(18)
N1 C1 C2 C3 . . -0.5(4)
C1 C2 C3 C4 . . -2.7(3)
C1 C2 C3 C3 . 2_666 177.5(2)
C2 C3 C4 C5 . . 2.6(4)
C3 C3 C4 C5 2_666 . -177.6(3)
C1 N1 C5 C4 . . -3.8(4)
Cu1 N1 C5 C4 . . 164.9(2)
C3 C4 C5 N1 . . 0.6(4)
C10 N2 C6 C7 . . 3.6(4)
Cu1 N2 C6 C7 . . -174.1(2)
N2 C6 C7 C8 . . -0.4(5)
C6 C7 C8 C9 . . -2.7(4)
C6 C7 C8 C8 . 2_777 177.2(3)
C7 C8 C9 C10 . . 2.8(4)
C8 C8 C9 C10 2_777 . -177.2(3)
C6 N2 C10 C9 . . -3.6(4)
Cu1 N2 C10 C9 . . 174.1(2)
C8 C9 C10 N2 . . 0.4(4)
O5 C11 C12 C13 . . 164.9(2)
O6 C11 C12 C13 . . -15.9(3)
O5 C11 C12 C17 . . -15.5(3)
O6 C11 C12 C17 . . 163.8(2)
C17 C12 C13 C14 . . 0.7(3)
C11 C12 C13 C14 . . -179.7(2)
C12 C13 C14 C15 . . -1.4(3)
C13 C14 C15 C16 . . 0.8(3)
C13 C14 C15 S1 . . -177.62(17)
O8 S1 C15 C14 . . 119.0(2)
O7 S1 C15 C14 . . -120.0(2)
O9 S1 C15 C14 . . -0.8(2)
O8 S1 C15 C16 . . -59.5(2)
O7 S1 C15 C16 . . 61.5(2)
O9 S1 C15 C16 . . -179.31(19)
C14 C15 C16 C17 . . 0.5(3)
S1 C15 C16 C17 . . 178.99(18)
C15 C16 C17 C12 . . -1.3(4)
C13 C12 C17 C16 . . 0.7(3)
C11 C12 C17 C16 . . -179.0(2)
